data_1513366
loop_
_publ_author_name
'Low, Yun-Yee'
'Hong, Fong-Jiao'
'Lim, Kuan-Hon'
'Thomas, Noel F.'
'Kam, Toh-Seok'

_publ_section_title
;
 Transformations of the 2,7-Seco Aspidosperma Alkaloid Leuconolam,
 Structure Revision of epi-Leuconolam, and Partial Syntheses of
 Leuconoxine and Leuconodines A and F.
;
_journal_issue 2
_journal_name_full 'Journal of natural products'
_journal_page_first 327
_journal_page_last 338
_journal_paper_doi 10.1021/np400922x
_journal_volume 77
_journal_year 2014
_chemical_absolute_configuration ad
_chemical_formula_moiety '2(C19 H22 N2 O3), C H2 Cl2'
_chemical_formula_sum 'C39 H46 Cl2 N4 O6'
_chemical_formula_weight 737.70
_chemical_melting_point 453.6(15)
_chemical_name_systematic
; 
 ? 
;
_space_group_IT_number 4
_symmetry_cell_setting monoclinic
_symmetry_space_group_name_Hall 'P 2yb'
_symmetry_space_group_name_H-M 'P 1 21 1'
_atom_sites_solution_hydrogens geom
_atom_sites_solution_primary direct
_atom_sites_solution_secondary difmap
_audit_creation_method SHELXL-97
_cell_angle_alpha 90.00
_cell_angle_beta 94.6480(10)
_cell_angle_gamma 90.00
_cell_formula_units_Z 2
_cell_length_a 8.00860(10)
_cell_length_b 14.9302(3)
_cell_length_c 15.3044(3)
_cell_measurement_reflns_used 4662
_cell_measurement_temperature 100(2)
_cell_measurement_theta_max 30.00
_cell_measurement_theta_min 2.67
_cell_volume 1823.93(6)
_computing_cell_refinement 'SAINT (Bruker, 2007)'
_computing_data_collection 'APEX2 (Bruker, 2007)'
_computing_data_reduction 'SAINT (Bruker, 2007)'
_computing_molecular_graphics 'X-SEED (Barbour, 2001)'
_computing_publication_material
;  
SHELXL-97 (Sheldrick, 2008), enCIFer (Allen et al., 2004),
;
_computing_structure_refinement
;  
SHELXL97 (Sheldrick, 2008), Olex2 (Dolomanov & Puschmann, 2009)
;
_computing_structure_solution 'SHELXS97 (Sheldrick, 2008)'
_diffrn_ambient_temperature 100(2)
_diffrn_measured_fraction_theta_full 1.000
_diffrn_measured_fraction_theta_max 0.942
_diffrn_measurement_device_type 'CCD area detector'
_diffrn_measurement_method '\w scans'
_diffrn_radiation_monochromator graphite
_diffrn_radiation_source 'fine-focus sealed tube'
_diffrn_radiation_type MoK\a
_diffrn_radiation_wavelength 0.71073
_diffrn_reflns_av_R_equivalents 0.0318
_diffrn_reflns_av_sigmaI/netI 0.0554
_diffrn_reflns_limit_h_max 10
_diffrn_reflns_limit_h_min -11
_diffrn_reflns_limit_k_max 21
_diffrn_reflns_limit_k_min -20
_diffrn_reflns_limit_l_max 21
_diffrn_reflns_limit_l_min -21
_diffrn_reflns_number 19605
_diffrn_reflns_theta_full 25.00
_diffrn_reflns_theta_max 30.48
_diffrn_reflns_theta_min 1.91
_diffrn_standards_number 0
_exptl_absorpt_coefficient_mu 0.231
_exptl_absorpt_correction_T_max 0.927
_exptl_absorpt_correction_T_min 0.905
_exptl_absorpt_correction_type multi-scan
_exptl_absorpt_process_details 'SADABS (Bruker, 2006)'
_exptl_crystal_colour yellow
_exptl_crystal_density_diffrn 1.343
_exptl_crystal_density_method 'not measured'
_exptl_crystal_description Block
_exptl_crystal_F_000 780
_exptl_crystal_size_max 0.43
_exptl_crystal_size_mid 0.37
_exptl_crystal_size_min 0.33
_refine_diff_density_max 0.373
_refine_diff_density_min -0.411
_refine_diff_density_rms 0.046
_refine_ls_abs_structure_details 'Flack H D (1983), Acta Cryst. A39, 876-881'
_refine_ls_abs_structure_Flack -0.06(6)
_refine_ls_extinction_method none
_refine_ls_goodness_of_fit_ref 0.958
_refine_ls_hydrogen_treatment constr
_refine_ls_matrix_type full
_refine_ls_number_parameters 462
_refine_ls_number_reflns 10151
_refine_ls_number_restraints 1
_refine_ls_restrained_S_all 0.958
_refine_ls_R_factor_all 0.0724
_refine_ls_R_factor_gt 0.0460
_refine_ls_shift/su_max <0.001
_refine_ls_shift/su_mean <0.001
_refine_ls_structure_factor_coef Fsqd
_refine_ls_weighting_details 'calc w=1/[\s^2^(Fo^2^)+(0.0548P)^2^+0.1786P] where P=(Fo^2^+2Fc^2^)/3'
_refine_ls_weighting_scheme calc
_refine_ls_wR_factor_gt 0.0998
_refine_ls_wR_factor_ref 0.1134
_reflns_number_gt 7517
_reflns_number_total 10151
_reflns_threshold_expression I>2\s(I)
_cod_data_source_file np400922x_si_006.cif
_cod_data_source_block lyy_973_0m
_cod_depositor_comments
;
The following automatic conversions were performed:

'_chemical_melting_point' value '179-182 oC' was changed to
'453.6(15)' - it was converted from degrees Celsius(C) to Kelvins(K),
the average value was taken and precision was
estimated.

'_symmetry_cell_setting' value 'Monoclinic' changed to
'monoclinic' according to
/usr/data/users/saulius/automatic-downloads/current/ACS/lib/dictionaries/cif_core.dic
dictionary named 'cif_core.dic' version 2.4.2 from 2011-04-26.

Automatic conversion script
Id: cif_fix_values 2281 2013-09-26 08:29:07Z andrius 
;
_cod_original_sg_symbol_H-M 'P 21'
_cod_database_code 1513366

loop_
_symmetry_equiv_pos_as_xyz
'x, y, z'
'-x, y+1/2, -z'

loop_
_atom_site_label
_atom_site_type_symbol
_atom_site_fract_x
_atom_site_fract_y
_atom_site_fract_z
_atom_site_U_iso_or_equiv
_atom_site_adp_type
_atom_site_occupancy
_atom_site_symmetry_multiplicity
_atom_site_calc_flag
_atom_site_refinement_flags
C2 C 0.7722(3) 0.62237(14) 0.95318(13) 0.0271(4) Uani 1 1 d .
C3 C 0.9579(3) 0.65989(14) 0.72086(14) 0.0265(4) Uani 1 1 d .
H3A H 1.0203 0.6489 0.6686 0.032 Uiso 1 1 calc R
H3B H 1.0388 0.6591 0.7733 0.032 Uiso 1 1 calc R
C5 C 0.8133(2) 0.51586(12) 0.67762(12) 0.0203(4) Uani 1 1 d .
C6 C 0.6679(2) 0.46727(13) 0.70777(12) 0.0214(4) Uani 1 1 d .
H6 H 0.6240 0.4130 0.6831 0.026 Uiso 1 1 calc R
C7 C 0.6070(2) 0.51052(12) 0.77454(12) 0.0203(4) Uani 1 1 d .
C8 C 0.4655(2) 0.48351(13) 0.82505(13) 0.0216(4) Uani 1 1 d .
C9 C 0.4920(3) 0.46766(15) 0.91546(14) 0.0311(5) Uani 1 1 d .
H9 H 0.6022 0.4716 0.9432 0.037 Uiso 1 1 calc R
C10 C 0.3599(3) 0.44628(17) 0.96536(16) 0.0401(6) Uani 1 1 d .
H10 H 0.3794 0.4361 1.0266 0.048 Uiso 1 1 calc R
C11 C 0.1997(3) 0.44003(17) 0.92445(16) 0.0385(6) Uani 1 1 d .
H11 H 0.1083 0.4268 0.9582 0.046 Uiso 1 1 calc R
C12 C 0.1713(3) 0.45292(15) 0.83510(15) 0.0301(5) Uani 1 1 d .
H12 H 0.0606 0.4476 0.8082 0.036 Uiso 1 1 calc R
C13 C 0.3025(2) 0.47367(13) 0.78325(13) 0.0235(4) Uani 1 1 d .
C14 C 0.8711(3) 0.75089(13) 0.71286(14) 0.0277(4) Uani 1 1 d .
H14A H 0.9559 0.7992 0.7169 0.033 Uiso 1 1 calc R
H14B H 0.8061 0.7556 0.6552 0.033 Uiso 1 1 calc R
C15 C 0.7544(3) 0.76143(13) 0.78593(13) 0.0257(4) Uani 1 1 d .
H15A H 0.6976 0.8202 0.7794 0.031 Uiso 1 1 calc R
H15B H 0.8222 0.7615 0.8430 0.031 Uiso 1 1 calc R
C16 C 0.6326(3) 0.68975(15) 0.95366(13) 0.0321(5) Uani 1 1 d .
H16A H 0.6823 0.7490 0.9686 0.038 Uiso 1 1 calc R
H16B H 0.5607 0.6733 1.0009 0.038 Uiso 1 1 calc R
C17 C 0.5218(3) 0.69884(14) 0.86856(13) 0.0259(4) Uani 1 1 d .
H17A H 0.4684 0.7587 0.8666 0.031 Uiso 1 1 calc R
H17B H 0.4318 0.6533 0.8674 0.031 Uiso 1 1 calc R
C18 C 0.4135(3) 0.77844(16) 0.68281(15) 0.0355(5) Uani 1 1 d .
H18A H 0.3584 0.7995 0.7339 0.053 Uiso 1 1 calc R
H18B H 0.3299 0.7713 0.6329 0.053 Uiso 1 1 calc R
H18C H 0.4979 0.8222 0.6681 0.053 Uiso 1 1 calc R
C19 C 0.4981(3) 0.68838(13) 0.70406(13) 0.0248(4) Uani 1 1 d .
H19A H 0.5603 0.6703 0.6536 0.030 Uiso 1 1 calc R
H19B H 0.4099 0.6430 0.7106 0.030 Uiso 1 1 calc R
C20 C 0.6198(2) 0.68708(12) 0.78722(12) 0.0204(4) Uani 1 1 d .
C21 C 0.7111(2) 0.59590(13) 0.79332(11) 0.0191(4) Uani 1 1 d .
C22 C 0.1812(4) 0.7146(2) 0.0685(2) 0.0638(9) Uani 1 1 d .
H22A H 0.0869 0.6727 0.0742 0.077 Uiso 1 1 calc R
H22B H 0.2836 0.6786 0.0626 0.077 Uiso 1 1 calc R
C2' C 0.5871(2) 0.63400(14) 0.20258(13) 0.0238(4) Uani 1 1 d .
C3' C 0.4085(3) 0.66476(13) 0.44072(13) 0.0249(4) Uani 1 1 d .
H3'1 H 0.3498 0.6511 0.4937 0.030 Uiso 1 1 calc R
H3'2 H 0.3247 0.6652 0.3895 0.030 Uiso 1 1 calc R
C5' C 0.5584(2) 0.52002(12) 0.47582(12) 0.0194(4) Uani 1 1 d .
C6' C 0.7047(2) 0.47490(12) 0.44269(12) 0.0187(4) Uani 1 1 d .
H6' H 0.7516 0.4202 0.4647 0.022 Uiso 1 1 calc R
C7' C 0.7613(2) 0.52214(12) 0.37743(12) 0.0174(4) Uani 1 1 d .
C8' C 0.9041(2) 0.50154(12) 0.32505(12) 0.0192(4) Uani 1 1 d .
C9' C 0.8797(3) 0.49221(14) 0.23409(13) 0.0245(4) Uani 1 1 d .
H9' H 0.7688 0.4910 0.2069 0.029 Uiso 1 1 calc R
C10' C 1.0143(3) 0.48462(14) 0.18222(14) 0.0285(4) Uani 1 1 d .
H10' H 0.9959 0.4780 0.1205 0.034 Uiso 1 1 calc R
C11' C 1.1753(3) 0.48691(14) 0.22252(14) 0.0266(4) Uani 1 1 d .
H11' H 1.2684 0.4861 0.1878 0.032 Uiso 1 1 calc R
C12' C 1.2018(2) 0.49027(14) 0.31236(14) 0.0246(4) Uani 1 1 d .
H12' H 1.3133 0.4880 0.3387 0.030 Uiso 1 1 calc R
C13' C 1.0688(2) 0.49694(13) 0.36622(12) 0.0211(4) Uani 1 1 d .
C14' C 0.4925(3) 0.75547(13) 0.45053(14) 0.0284(4) Uani 1 1 d .
H14C H 0.5613 0.7583 0.5072 0.034 Uiso 1 1 calc R
H14D H 0.4063 0.8030 0.4502 0.034 Uiso 1 1 calc R
C15' C 0.6033(3) 0.77092(13) 0.37564(13) 0.0271(4) Uani 1 1 d .
H15C H 0.6576 0.8303 0.3833 0.032 Uiso 1 1 calc R
H15D H 0.5321 0.7721 0.3197 0.032 Uiso 1 1 calc R
C16' C 0.7186(3) 0.70621(14) 0.20269(13) 0.0278(4) Uani 1 1 d .
H16C H 0.6615 0.7643 0.1909 0.033 Uiso 1 1 calc R
H16D H 0.7891 0.6945 0.1537 0.033 Uiso 1 1 calc R
C17' C 0.8330(3) 0.71502(13) 0.28686(13) 0.0237(4) Uani 1 1 d .
H17C H 0.8821 0.7759 0.2897 0.028 Uiso 1 1 calc R
H17D H 0.9260 0.6715 0.2854 0.028 Uiso 1 1 calc R
C18' C 0.9479(3) 0.78750(16) 0.47541(16) 0.0413(6) Uani 1 1 d .
H18D H 1.0053 0.8100 0.4257 0.062 Uiso 1 1 calc R
H18E H 1.0292 0.7799 0.5263 0.062 Uiso 1 1 calc R
H18F H 0.8616 0.8304 0.4897 0.062 Uiso 1 1 calc R
C19' C 0.8663(3) 0.69751(13) 0.45131(13) 0.0251(4) Uani 1 1 d .
H19C H 0.8075 0.6761 0.5018 0.030 Uiso 1 1 calc R
H19D H 0.9558 0.6537 0.4416 0.030 Uiso 1 1 calc R
C20' C 0.7409(2) 0.69857(12) 0.36959(12) 0.0208(4) Uani 1 1 d .
C21' C 0.6531(2) 0.60626(12) 0.36237(11) 0.0179(4) Uani 1 1 d .
Cl1 Cl 0.20903(11) 0.78084(6) 0.16328(6) 0.0694(2) Uani 1 1 d .
Cl2 Cl 0.13928(10) 0.78081(7) -0.02689(6) 0.0735(3) Uani 1 1 d .
N1 N 0.2690(2) 0.48592(13) 0.69462(11) 0.0295(4) Uani 1 1 d .
H1A H 0.1657 0.4807 0.6708 0.035 Uiso 1 1 calc R
H1B H 0.3507 0.4990 0.6617 0.035 Uiso 1 1 calc R
N4 N 0.83276(19) 0.59046(11) 0.72813(10) 0.0206(3) Uani 1 1 d .
N1' N 1.1013(2) 0.50390(12) 0.45555(11) 0.0262(4) Uani 1 1 d .
H1'1 H 1.2054 0.5042 0.4789 0.031 Uiso 1 1 calc R
H1'2 H 1.0179 0.5081 0.4894 0.031 Uiso 1 1 calc R
N4' N 0.53497(19) 0.59665(10) 0.42882(10) 0.0193(3) Uani 1 1 d .
O2 O 0.8577(2) 0.60179(12) 1.01793(10) 0.0415(4) Uani 1 1 d .
O5 O 0.90295(16) 0.49396(10) 0.61970(9) 0.0272(3) Uani 1 1 d .
O21 O 0.80896(17) 0.58369(9) 0.87702(9) 0.0240(3) Uani 1 1 d .
O2' O 0.50442(19) 0.60968(11) 0.13821(9) 0.0343(4) Uani 1 1 d .
O5' O 0.47008(16) 0.49427(10) 0.53287(9) 0.0259(3) Uani 1 1 d .
O21' O 0.55273(16) 0.59496(9) 0.27940(8) 0.0210(3) Uani 1 1 d .

loop_
_atom_site_aniso_label
_atom_site_aniso_U_11
_atom_site_aniso_U_22
_atom_site_aniso_U_33
_atom_site_aniso_U_23
_atom_site_aniso_U_13
_atom_site_aniso_U_12
C2 0.0316(11) 0.0291(11) 0.0205(10) 0.0007(8) 0.0006(8) -0.0044(9)
C3 0.0243(10) 0.0279(11) 0.0281(10) -0.0015(8) 0.0068(8) -0.0045(8)
C5 0.0199(9) 0.0235(9) 0.0169(9) 0.0001(7) -0.0014(7) 0.0016(7)
C6 0.0204(9) 0.0220(9) 0.0214(9) -0.0002(7) -0.0004(7) 0.0030(7)
C7 0.0199(9) 0.0207(10) 0.0201(9) 0.0038(7) -0.0004(7) 0.0006(7)
C8 0.0229(9) 0.0189(9) 0.0237(10) 0.0035(7) 0.0066(7) -0.0008(7)
C9 0.0327(11) 0.0354(12) 0.0253(11) 0.0059(9) 0.0026(9) -0.0068(9)
C10 0.0483(15) 0.0480(15) 0.0248(12) 0.0093(10) 0.0076(11) -0.0089(12)
C11 0.0366(12) 0.0438(14) 0.0379(13) 0.0060(11) 0.0204(10) -0.0047(11)
C12 0.0222(10) 0.0314(11) 0.0378(13) 0.0006(9) 0.0084(9) -0.0017(8)
C13 0.0223(9) 0.0208(9) 0.0279(10) -0.0004(8) 0.0045(8) 0.0018(7)
C14 0.0302(11) 0.0235(10) 0.0302(11) 0.0017(8) 0.0077(9) -0.0061(8)
C15 0.0318(10) 0.0208(10) 0.0251(10) -0.0024(8) 0.0052(8) -0.0008(8)
C16 0.0459(13) 0.0324(12) 0.0191(10) 0.0006(9) 0.0102(9) 0.0057(10)
C17 0.0311(11) 0.0253(10) 0.0225(10) 0.0015(8) 0.0094(8) 0.0037(8)
C18 0.0443(13) 0.0284(11) 0.0330(12) 0.0053(10) -0.0011(10) 0.0120(10)
C19 0.0280(10) 0.0238(10) 0.0226(10) 0.0011(8) 0.0022(8) 0.0052(8)
C20 0.0248(10) 0.0182(9) 0.0187(9) 0.0001(7) 0.0055(7) 0.0020(7)
C21 0.0194(9) 0.0228(9) 0.0151(8) 0.0021(7) 0.0014(7) 0.0009(7)
C22 0.0493(17) 0.062(2) 0.076(2) -0.0220(16) -0.0235(16) 0.0138(14)
C2' 0.0231(10) 0.0275(10) 0.0214(10) 0.0042(8) 0.0050(8) 0.0056(8)
C3' 0.0237(10) 0.0262(10) 0.0259(10) 0.0013(8) 0.0087(8) 0.0067(8)
C5' 0.0199(9) 0.0210(9) 0.0169(9) 0.0001(7) -0.0006(7) -0.0036(7)
C6' 0.0179(8) 0.0166(9) 0.0213(9) 0.0001(7) -0.0005(7) -0.0018(7)
C7' 0.0189(9) 0.0149(8) 0.0180(9) -0.0024(7) -0.0001(7) -0.0007(7)
C8' 0.0217(9) 0.0153(8) 0.0208(9) 0.0013(7) 0.0032(7) 0.0026(7)
C9' 0.0272(10) 0.0232(9) 0.0230(9) -0.0023(8) 0.0016(8) 0.0056(8)
C10' 0.0390(12) 0.0262(11) 0.0215(10) 0.0000(8) 0.0092(9) 0.0093(9)
C11' 0.0303(10) 0.0218(10) 0.0295(11) 0.0013(8) 0.0143(8) 0.0031(8)
C12' 0.0215(9) 0.0215(9) 0.0315(11) -0.0012(8) 0.0063(8) 0.0002(8)
C13' 0.0233(9) 0.0163(8) 0.0243(10) 0.0002(8) 0.0046(7) -0.0015(7)
C14' 0.0375(11) 0.0204(10) 0.0289(11) 0.0011(8) 0.0126(9) 0.0080(8)
C15' 0.0356(11) 0.0180(9) 0.0286(10) 0.0031(8) 0.0089(9) 0.0055(8)
C16' 0.0348(12) 0.0284(11) 0.0215(10) 0.0035(8) 0.0096(9) -0.0007(9)
C17' 0.0277(10) 0.0210(9) 0.0233(10) 0.0029(8) 0.0075(8) -0.0018(7)
C18' 0.0575(15) 0.0268(12) 0.0382(13) -0.0024(10) -0.0043(11) -0.0143(11)
C19' 0.0328(11) 0.0178(9) 0.0251(10) -0.0007(8) 0.0043(8) -0.0042(8)
C20' 0.0268(10) 0.0160(9) 0.0203(9) 0.0017(7) 0.0064(8) 0.0010(7)
C21' 0.0194(9) 0.0184(9) 0.0161(8) 0.0014(7) 0.0033(7) 0.0002(7)
Cl1 0.0707(5) 0.0713(5) 0.0678(5) -0.0197(4) 0.0150(4) 0.0027(4)
Cl2 0.0539(4) 0.1015(7) 0.0658(5) -0.0112(5) 0.0090(4) 0.0146(5)
N1 0.0180(8) 0.0450(11) 0.0258(9) -0.0005(8) 0.0031(7) -0.0017(8)
N4 0.0206(8) 0.0215(8) 0.0201(8) -0.0012(6) 0.0044(6) -0.0007(6)
N1' 0.0179(8) 0.0372(10) 0.0234(8) 0.0027(7) 0.0018(6) -0.0014(7)
N4' 0.0206(8) 0.0192(8) 0.0191(8) 0.0016(6) 0.0072(6) 0.0018(6)
O2 0.0484(10) 0.0525(11) 0.0226(8) 0.0011(8) -0.0046(7) 0.0049(8)
O5 0.0216(7) 0.0368(8) 0.0238(7) -0.0079(6) 0.0042(6) 0.0025(6)
O21 0.0261(7) 0.0270(7) 0.0183(7) 0.0011(5) -0.0024(5) 0.0022(6)
O2' 0.0340(8) 0.0490(10) 0.0194(7) 0.0040(7) -0.0002(6) -0.0023(7)
O5' 0.0244(7) 0.0310(7) 0.0229(7) 0.0076(6) 0.0065(6) -0.0007(6)
O21' 0.0206(6) 0.0249(7) 0.0176(6) 0.0032(5) 0.0013(5) 0.0003(5)

loop_
_atom_type_symbol
_atom_type_description
_atom_type_scat_dispersion_real
_atom_type_scat_dispersion_imag
_atom_type_scat_source
C C 0.0033 0.0016 'International Tables Vol C Tables 4.2.6.8 and 6.1.1.4'
H H 0.0000 0.0000 'International Tables Vol C Tables 4.2.6.8 and 6.1.1.4'
N N 0.0061 0.0033 'International Tables Vol C Tables 4.2.6.8 and 6.1.1.4'
O O 0.0106 0.0060 'International Tables Vol C Tables 4.2.6.8 and 6.1.1.4'
Cl Cl 0.1484 0.1585 'International Tables Vol C Tables 4.2.6.8 and 6.1.1.4'

loop_
_geom_angle_atom_site_label_1
_geom_angle_atom_site_label_2
_geom_angle_atom_site_label_3
_geom_angle
O2 C2 O21 116.92(19)
O2 C2 C16 122.87(19)
O21 C2 C16 120.19(17)
N4 C3 C14 109.17(16)
N4 C3 H3A 109.8
C14 C3 H3A 109.8
N4 C3 H3B 109.8
C14 C3 H3B 109.8
H3A C3 H3B 108.3
O5 C5 N4 125.59(18)
O5 C5 C6 128.01(17)
N4 C5 C6 106.38(16)
C7 C6 C5 110.36(17)
C7 C6 H6 124.8
C5 C6 H6 124.8
C6 C7 C8 127.71(18)
C6 C7 C21 108.56(17)
C8 C7 C21 123.73(17)
C9 C8 C13 119.27(18)
C9 C8 C7 120.05(18)
C13 C8 C7 120.68(17)
C10 C9 C8 121.3(2)
C10 C9 H9 119.4
C8 C9 H9 119.4
C11 C10 C9 119.0(2)
C11 C10 H10 120.5
C9 C10 H10 120.5
C12 C11 C10 120.7(2)
C12 C11 H11 119.7
C10 C11 H11 119.7
C11 C12 C13 121.4(2)
C11 C12 H12 119.3
C13 C12 H12 119.3
N1 C13 C12 119.52(18)
N1 C13 C8 122.18(18)
C12 C13 C8 118.27(19)
C15 C14 C3 109.62(16)
C15 C14 H14A 109.7
C3 C14 H14A 109.7
C15 C14 H14B 109.7
C3 C14 H14B 109.7
H14A C14 H14B 108.2
C14 C15 C20 113.86(16)
C14 C15 H15A 108.8
C20 C15 H15A 108.8
C14 C15 H15B 108.8
C20 C15 H15B 108.8
H15A C15 H15B 107.7
C2 C16 C17 115.94(17)
C2 C16 H16A 108.3
C17 C16 H16A 108.3
C2 C16 H16B 108.3
C17 C16 H16B 108.3
H16A C16 H16B 107.4
C16 C17 C20 112.54(17)
C16 C17 H17A 109.1
C20 C17 H17A 109.1
C16 C17 H17B 109.1
C20 C17 H17B 109.1
H17A C17 H17B 107.8
C19 C18 H18A 109.5
C19 C18 H18B 109.5
H18A C18 H18B 109.5
C19 C18 H18C 109.5
H18A C18 H18C 109.5
H18B C18 H18C 109.5
C18 C19 C20 115.29(17)
C18 C19 H19A 108.5
C20 C19 H19A 108.5
C18 C19 H19B 108.5
C20 C19 H19B 108.5
H19A C19 H19B 107.5
C17 C20 C19 109.76(16)
C17 C20 C21 108.81(15)
C19 C20 C21 109.02(15)
C17 C20 C15 109.30(16)
C19 C20 C15 112.04(16)
C21 C20 C15 107.83(15)
N4 C21 O21 104.69(14)
N4 C21 C7 102.06(15)
O21 C21 C7 107.77(14)
N4 C21 C20 110.39(15)
O21 C21 C20 112.42(15)
C7 C21 C20 118.23(15)
Cl1 C22 Cl2 111.66(19)
Cl1 C22 H22A 109.3
Cl2 C22 H22A 109.3
Cl1 C22 H22B 109.3
Cl2 C22 H22B 109.3
H22A C22 H22B 107.9
O2' C2' O21' 116.36(18)
O2' C2' C16' 123.87(18)
O21' C2' C16' 119.72(17)
N4' C3' C14' 109.17(16)
N4' C3' H3'1 109.8
C14' C3' H3'1 109.8
N4' C3' H3'2 109.8
C14' C3' H3'2 109.8
H3'1 C3' H3'2 108.3
O5' C5' N4' 125.31(18)
O5' C5' C6' 128.28(17)
N4' C5' C6' 106.38(15)
C7' C6' C5' 110.12(16)
C7' C6' H6' 124.9
C5' C6' H6' 124.9
C6' C7' C8' 128.37(17)
C6' C7' C21' 108.89(16)
C8' C7' C21' 122.74(16)
C9' C8' C13' 119.23(17)
C9' C8' C7' 120.56(16)
C13' C8' C7' 120.08(17)
C10' C9' C8' 121.56(19)
C10' C9' H9' 119.2
C8' C9' H9' 119.2
C11' C10' C9' 118.67(19)
C11' C10' H10' 120.7
C9' C10' H10' 120.7
C12' C11' C10' 120.58(19)
C12' C11' H11' 119.7
C10' C11' H11' 119.7
C11' C12' C13' 121.87(19)
C11' C12' H12' 119.1
C13' C12' H12' 119.1
N1' C13' C12' 119.93(17)
N1' C13' C8' 122.19(17)
C12' C13' C8' 117.78(18)
C3' C14' C15' 110.02(17)
C3' C14' H14C 109.7
C15' C14' H14C 109.7
C3' C14' H14D 109.7
C15' C14' H14D 109.7
H14C C14' H14D 108.2
C14' C15' C20' 113.55(16)
C14' C15' H15C 108.9
C20' C15' H15C 108.9
C14' C15' H15D 108.9
C20' C15' H15D 108.9
H15C C15' H15D 107.7
C2' C16' C17' 115.76(16)
C2' C16' H16C 108.3
C17' C16' H16C 108.3
C2' C16' H16D 108.3
C17' C16' H16D 108.3
H16C C16' H16D 107.4
C16' C17' C20' 112.77(17)
C16' C17' H17C 109.0
C20' C17' H17C 109.0
C16' C17' H17D 109.0
C20' C17' H17D 109.0
H17C C17' H17D 107.8
C19' C18' H18D 109.5
C19' C18' H18E 109.5
H18D C18' H18E 109.5
C19' C18' H18F 109.5
H18D C18' H18F 109.5
H18E C18' H18F 109.5
C18' C19' C20' 115.19(17)
C18' C19' H19C 108.5
C20' C19' H19C 108.5
C18' C19' H19D 108.5
C20' C19' H19D 108.5
H19C C19' H19D 107.5
C17' C20' C19' 110.26(16)
C17' C20' C21' 109.23(15)
C19' C20' C21' 108.17(14)
C17' C20' C15' 109.18(15)
C19' C20' C15' 112.24(16)
C21' C20' C15' 107.68(16)
N4' C21' O21' 104.75(13)
N4' C21' C7' 101.92(14)
O21' C21' C7' 107.56(14)
N4' C21' C20' 110.87(15)
O21' C21' C20' 112.39(14)
C7' C21' C20' 118.09(14)
C13 N1 H1A 120.0
C13 N1 H1B 120.0
H1A N1 H1B 120.0
C5 N4 C21 112.62(15)
C5 N4 C3 126.16(16)
C21 N4 C3 121.22(15)
C13' N1' H1'1 120.0
C13' N1' H1'2 120.0
H1'1 N1' H1'2 120.0
C5' N4' C21' 112.66(15)
C5' N4' C3' 126.15(15)
C21' N4' C3' 121.19(15)
C2 O21 C21 124.31(15)
C2' O21' C21' 124.61(15)

loop_
_geom_bond_atom_site_label_1
_geom_bond_atom_site_label_2
_geom_bond_distance
C2 O2 1.198(2)
C2 O21 1.354(2)
C2 C16 1.504(3)
C3 N4 1.453(2)
C3 C14 1.527(3)
C3 H3A 0.9900
C3 H3B 0.9900
C5 O5 1.229(2)
C5 N4 1.358(2)
C5 C6 1.477(3)
C6 C7 1.334(3)
C6 H6 0.9500
C7 C8 1.479(3)
C7 C21 1.537(3)
C8 C9 1.403(3)
C8 C13 1.414(3)
C9 C10 1.391(3)
C9 H9 0.9500
C10 C11 1.385(4)
C10 H10 0.9500
C11 C12 1.381(3)
C11 H11 0.9500
C12 C13 1.402(3)
C12 H12 0.9500
C13 N1 1.373(3)
C14 C15 1.522(3)
C14 H14A 0.9900
C14 H14B 0.9900
C15 C20 1.548(3)
C15 H15A 0.9900
C15 H15B 0.9900
C16 C17 1.521(3)
C16 H16A 0.9900
C16 H16B 0.9900
C17 C20 1.535(3)
C17 H17A 0.9900
C17 H17B 0.9900
C18 C19 1.529(3)
C18 H18A 0.9800
C18 H18B 0.9800
C18 H18C 0.9800
C19 C20 1.539(3)
C19 H19A 0.9900
C19 H19B 0.9900
C20 C21 1.544(3)
C21 N4 1.452(2)
C21 O21 1.458(2)
C22 Cl1 1.755(3)
C22 Cl2 1.773(3)
C22 H22A 0.9900
C22 H22B 0.9900
C2' O2' 1.198(2)
C2' O21' 1.360(2)
C2' C16' 1.507(3)
C3' N4' 1.457(2)
C3' C14' 1.515(3)
C3' H3'1 0.9900
C3' H3'2 0.9900
C5' O5' 1.229(2)
C5' N4' 1.356(2)
C5' C6' 1.477(3)
C6' C7' 1.332(3)
C6' H6' 0.9500
C7' C8' 1.481(3)
C7' C21' 1.533(2)
C8' C9' 1.397(3)
C8' C13' 1.417(3)
C9' C10' 1.394(3)
C9' H9' 0.9500
C10' C11' 1.384(3)
C10' H10' 0.9500
C11' C12' 1.375(3)
C11' H11' 0.9500
C12' C13' 1.402(3)
C12' H12' 0.9500
C13' N1' 1.375(2)
C14' C15' 1.523(3)
C14' H14C 0.9900
C14' H14D 0.9900
C15' C20' 1.551(3)
C15' H15C 0.9900
C15' H15D 0.9900
C16' C17' 1.525(3)
C16' H16C 0.9900
C16' H16D 0.9900
C17' C20' 1.536(3)
C17' H17C 0.9900
C17' H17D 0.9900
C18' C19' 1.526(3)
C18' H18D 0.9800
C18' H18E 0.9800
C18' H18F 0.9800
C19' C20' 1.539(3)
C19' H19C 0.9900
C19' H19D 0.9900
C20' C21' 1.547(3)
C21' N4' 1.451(2)
C21' O21' 1.456(2)
N1 H1A 0.8800
N1 H1B 0.8800
N1' H1'1 0.8800
N1' H1'2 0.8800

loop_
_geom_torsion_atom_site_label_1
_geom_torsion_atom_site_label_2
_geom_torsion_atom_site_label_3
_geom_torsion_atom_site_label_4
_geom_torsion
O5 C5 C6 C7 177.40(18)
N4 C5 C6 C7 -1.4(2)
C5 C6 C7 C8 -178.25(17)
C5 C6 C7 C21 1.0(2)
C6 C7 C8 C9 119.0(2)
C21 C7 C8 C9 -60.1(3)
C6 C7 C8 C13 -61.2(3)
C21 C7 C8 C13 119.7(2)
C13 C8 C9 C10 -2.8(3)
C7 C8 C9 C10 177.0(2)
C8 C9 C10 C11 0.4(4)
C9 C10 C11 C12 1.4(4)
C10 C11 C12 C13 -0.8(4)
C11 C12 C13 N1 180.0(2)
C11 C12 C13 C8 -1.6(3)
C9 C8 C13 N1 -178.3(2)
C7 C8 C13 N1 1.9(3)
C9 C8 C13 C12 3.3(3)
C7 C8 C13 C12 -176.43(18)
N4 C3 C14 C15 50.9(2)
C3 C14 C15 C20 -57.6(2)
O2 C2 C16 C17 -172.1(2)
O21 C2 C16 C17 9.6(3)
C2 C16 C17 C20 -35.4(3)
C16 C17 C20 C19 174.80(17)
C16 C17 C20 C21 55.6(2)
C16 C17 C20 C15 -61.9(2)
C18 C19 C20 C17 68.0(2)
C18 C19 C20 C21 -172.95(17)
C18 C19 C20 C15 -53.7(2)
C14 C15 C20 C17 174.18(16)
C14 C15 C20 C19 -63.9(2)
C14 C15 C20 C21 56.1(2)
C6 C7 C21 N4 -0.25(19)
C8 C7 C21 N4 179.02(16)
C6 C7 C21 O21 -110.18(17)
C8 C7 C21 O21 69.1(2)
C6 C7 C21 C20 121.01(18)
C8 C7 C21 C20 -59.7(2)
C17 C20 C21 N4 -167.76(15)
C19 C20 C21 N4 72.56(19)
C15 C20 C21 N4 -49.31(19)
C17 C20 C21 O21 -51.3(2)
C19 C20 C21 O21 -170.95(15)
C15 C20 C21 O21 67.18(19)
C17 C20 C21 C7 75.3(2)
C19 C20 C21 C7 -44.3(2)
C15 C20 C21 C7 -166.21(16)
O5' C5' C6' C7' 176.75(18)
N4' C5' C6' C7' -1.6(2)
C5' C6' C7' C8' -179.50(17)
C5' C6' C7' C21' 0.6(2)
C6' C7' C8' C9' 121.3(2)
C21' C7' C8' C9' -58.8(2)
C6' C7' C8' C13' -62.9(3)
C21' C7' C8' C13' 117.0(2)
C13' C8' C9' C10' -4.5(3)
C7' C8' C9' C10' 171.41(18)
C8' C9' C10' C11' -0.3(3)
C9' C10' C11' C12' 4.5(3)
C10' C11' C12' C13' -3.9(3)
C11' C12' C13' N1' -177.27(18)
C11' C12' C13' C8' -0.9(3)
C9' C8' C13' N1' -178.75(18)
C7' C8' C13' N1' 5.4(3)
C9' C8' C13' C12' 5.0(3)
C7' C8' C13' C12' -170.90(17)
N4' C3' C14' C15' 51.4(2)
C3' C14' C15' C20' -58.3(2)
O2' C2' C16' C17' -168.56(19)
O21' C2' C16' C17' 13.9(3)
C2' C16' C17' C20' -36.9(2)
C16' C17' C20' C19' 173.42(15)
C16' C17' C20' C21' 54.7(2)
C16' C17' C20' C15' -62.8(2)
C18' C19' C20' C17' 68.3(2)
C18' C19' C20' C21' -172.30(18)
C18' C19' C20' C15' -53.6(2)
C14' C15' C20' C17' 174.23(17)
C14' C15' C20' C19' -63.2(2)
C14' C15' C20' C21' 55.7(2)
C6' C7' C21' N4' 0.61(19)
C8' C7' C21' N4' -179.32(16)
C6' C7' C21' O21' -109.25(17)
C8' C7' C21' O21' 70.8(2)
C6' C7' C21' C20' 122.30(17)
C8' C7' C21' C20' -57.6(2)
C17' C20' C21' N4' -167.14(15)
C19' C20' C21' N4' 72.83(19)
C15' C20' C21' N4' -48.68(19)
C17' C20' C21' O21' -50.28(19)
C19' C20' C21' O21' -170.31(15)
C15' C20' C21' O21' 68.17(18)
C17' C20' C21' C7' 75.9(2)
C19' C20' C21' C7' -44.2(2)
C15' C20' C21' C7' -165.69(15)
O5 C5 N4 C21 -177.61(17)
C6 C5 N4 C21 1.2(2)
O5 C5 N4 C3 2.7(3)
C6 C5 N4 C3 -178.43(17)
O21 C21 N4 C5 111.60(16)
C7 C21 N4 C5 -0.65(19)
C20 C21 N4 C5 -127.19(17)
O21 C21 N4 C3 -68.7(2)
C7 C21 N4 C3 179.03(16)
C20 C21 N4 C3 52.5(2)
C14 C3 N4 C5 127.1(2)
C14 C3 N4 C21 -52.5(2)
O5' C5' N4' C21' -176.36(17)
C6' C5' N4' C21' 2.1(2)
O5' C5' N4' C3' 4.0(3)
C6' C5' N4' C3' -177.57(17)
O21' C21' N4' C5' 110.28(16)
C7' C21' N4' C5' -1.71(19)
C20' C21' N4' C5' -128.25(16)
O21' C21' N4' C3' -70.0(2)
C7' C21' N4' C3' 177.96(16)
C20' C21' N4' C3' 51.4(2)
C14' C3' N4' C5' 127.75(19)
C14' C3' N4' C21' -51.9(2)
O2 C2 O21 C21 175.41(18)
C16 C2 O21 C21 -6.2(3)
N4 C21 O21 C2 147.91(17)
C7 C21 O21 C2 -103.97(19)
C20 C21 O21 C2 28.1(2)
O2' C2' O21' C21' 171.33(17)
C16' C2' O21' C21' -11.0(3)
N4' C21' O21' C2' 150.48(16)
C7' C21' O21' C2' -101.63(18)
C20' C21' O21' C2' 30.0(2)
